data_4323172
loop_
_publ_author_name
'F. Albert Cotton'
'Evgeny V. Dikarev'
'Marina A. Petrukhina'

_publ_section_title
;
 Mixed Chloride/Phosphine Complexes of the Dirhenium Core. 3. Novel
 Structures with Diethylphosphido-bridges and Terminal Diethylphosphines
;
_journal_name_full 'Inorganic Chemistry'
_journal_page_first 6035
_journal_page_last 6043
_journal_paper_doi 10.1021/ic980701l
_journal_volume 37
_journal_year 1998
_chemical_compound_source
;
 To a suspension containing [Bu4N]2[Re2Cl8] in ethanol few drops of
 concentrated HCl were added. The mixture was cooled to 0 C and
 PEt2H was syringed to the suspension. It was stirred for 4 hours
 at 0C, then slowly warmed to room temperature. The resulting green
 solid was separated by filtration. Single crystals were obtained
 by slow diffusion of isomeric hexanes into dichloromethane
 solution.
;
_chemical_formula_analytical 'not measured'
_chemical_formula_moiety 'Re2 Cl4 (P (C2 H5)2 H)4'
_chemical_formula_structural 1,2,7,8-Re2Cl4(PEt2H)4
_chemical_formula_sum 'C16 H44 Cl4 P4 Re2'
_chemical_formula_weight 874.59
_chemical_name_common
;
 Tetrachloro-tetrakis(diethylphosphine)-di-rhenium (II)
;
_chemical_name_systematic
; 
 Bis(dichloro-bis(diethylphosphine))-di-rhenium (II)
;
_space_group_IT_number 14
_symmetry_cell_setting monoclinic
_symmetry_space_group_name_Hall '-P 2yn'
_symmetry_space_group_name_H-M 'P 1 21/n 1'
_atom_sites_solution_hydrogens geom
_atom_sites_solution_primary direct
_atom_sites_solution_secondary difmap
_audit_creation_method SHELXL
_cell_angle_alpha 90.00
_cell_angle_beta 102.17(2)
_cell_angle_gamma 90.00
_cell_formula_units_Z 2
_cell_length_a 10.445(2)
_cell_length_b 10.113(3)
_cell_length_c 13.473(2)
_cell_measurement_reflns_used 249
_cell_measurement_temperature 213(2)
_cell_measurement_theta_max 20.8
_cell_measurement_theta_min 8.0
_cell_volume 1391.2(5)
_computing_cell_refinement 'MADNES (Enraf-Nonius, 1989)'
_computing_data_collection 'MADNES (Enraf-Nonius, 1989)'
_computing_data_reduction 'PROCOR (Kabsch, 1988)'
_computing_molecular_graphics 'SHELXTL V.5 (Siemens, 1994)'
_computing_publication_material CIFTAB
_computing_structure_refinement 'SHELXL-93 (Sheldrick, 1993)'
_computing_structure_solution 'SHELXTL V.5 (Siemens, 1994)'
_diffrn_ambient_temperature 213(2)
_diffrn_measurement_device 'Nonius Fast area detector'
_diffrn_measurement_method 'Ellipsoid-mask fitting'
_diffrn_radiation_monochromator graphite
_diffrn_radiation_source 'fine-focus sealed tube'
_diffrn_radiation_type MoK\a
_diffrn_radiation_wavelength 0.71073
_diffrn_reflns_av_R_equivalents 0.0637
_diffrn_reflns_av_sigmaI/netI 0.0377
_diffrn_reflns_limit_h_max 10
_diffrn_reflns_limit_h_min -11
_diffrn_reflns_limit_k_max 10
_diffrn_reflns_limit_k_min -10
_diffrn_reflns_limit_l_max 14
_diffrn_reflns_limit_l_min -14
_diffrn_reflns_number 6155
_diffrn_reflns_theta_max 22.53
_diffrn_reflns_theta_min 2.25
_diffrn_standards_number 'none (area detector data)'
_exptl_absorpt_coefficient_mu 9.311
_exptl_absorpt_correction_type none
_exptl_crystal_colour greenish-brown
_exptl_crystal_density_diffrn 2.088
_exptl_crystal_density_meas ?
_exptl_crystal_density_method none
_exptl_crystal_description block-shaped
_exptl_crystal_F_000 836
_exptl_crystal_size_max 0.25
_exptl_crystal_size_mid 0.23
_exptl_crystal_size_min 0.20
_refine_diff_density_max 1.775
_refine_diff_density_min -1.920
_refine_diff_density_rms 0.241
_refine_ls_extinction_coef noref
_refine_ls_extinction_method none
_refine_ls_goodness_of_fit_all 1.162
_refine_ls_goodness_of_fit_obs 1.168
_refine_ls_hydrogen_treatment 'refined on P atoms'
_refine_ls_matrix_type full
_refine_ls_number_parameters 130
_refine_ls_number_reflns 1768
_refine_ls_number_restraints 0
_refine_ls_restrained_S_all 1.188
_refine_ls_restrained_S_obs 1.168
_refine_ls_R_factor_all 0.0314
_refine_ls_R_factor_obs 0.0298
_refine_ls_shift/esd_max -0.001
_refine_ls_shift/esd_mean 0.000
_refine_ls_structure_factor_coef Fsqd
_refine_ls_weighting_details 'w=1/[\s^2^(Fo^2^)+(0.0482P)^2^+1.7627P] where P=(Fo^2^+2Fc^2^)/3'
_refine_ls_weighting_scheme calc
_refine_ls_wR_factor_all 0.0790
_refine_ls_wR_factor_obs 0.0762
_reflns_number_observed 1708
_reflns_number_total 1768
_reflns_observed_criterion >2sigma(I)
_cod_data_source_file ic980701l_1.cif
_cod_data_source_block Re2Cl4(PEt2H)4
_cod_depositor_comments
;
The following automatic conversions were performed:

'_exptl_crystal_density_meas' value 'not measured' was changed to '?'
- the value is perceived as not measured.

Automatic conversion script
Id: cif_fix_values 3008 2015-01-20 13:52:24Z robertas 

The following automatic conversions were performed:

'_refine_ls_weighting_scheme' value 'calc
w=1/[\s^2^(Fo^2^)+(0.0482P)^2^+1.7627P] where P=(Fo^2^+2Fc^2^)/3' was
changed to 'calc'. New tag '_refine_ls_weighting_details' was
created. The value of the new tag was set to
'w=1/[\s^2^(Fo^2^)+(0.0482P)^2^+1.7627P] where P=(Fo^2^+2Fc^2^)/3'.

Automatic conversion script
Id: cif_fix_values 3143 2015-03-26 13:38:13Z robertas 
;
_cod_database_code 4323172

loop_
_symmetry_equiv_pos_as_xyz
'x, y, z'
'-x+1/2, y+1/2, -z+1/2'
'-x, -y, -z'
'x-1/2, -y-1/2, z-1/2'

loop_
_atom_site_aniso_label
_atom_site_aniso_U_11
_atom_site_aniso_U_22
_atom_site_aniso_U_33
_atom_site_aniso_U_23
_atom_site_aniso_U_13
_atom_site_aniso_U_12
Re1 0.0118(2) 0.0103(2) 0.0091(2) 0.00047(6) -0.00432(13) 0.00006(7)
P1 0.0113(9) 0.0164(7) 0.0141(7) 0.0002(6) -0.0038(6) -0.0009(7)
P2 0.0140(11) 0.0219(9) 0.0135(8) -0.0037(5) -0.0008(7) 0.0020(6)
Cl1 0.0182(9) 0.0253(9) 0.0231(8) 0.0040(6) -0.0088(6) 0.0066(6)
Cl2 0.0289(9) 0.0266(8) 0.0167(7) 0.0073(5) -0.0003(6) -0.0056(6)
C1 0.015(4) 0.027(3) 0.028(3) -0.003(2) 0.002(3) -0.006(3)
C2 0.013(4) 0.052(4) 0.041(4) -0.008(3) 0.000(3) -0.001(3)
C3 0.015(4) 0.019(3) 0.026(3) -0.002(2) -0.003(3) -0.002(2)
C4 0.038(5) 0.024(3) 0.037(4) -0.002(3) -0.004(3) -0.005(3)
C5 0.030(5) 0.022(3) 0.011(3) 0.001(2) -0.002(3) -0.002(3)
C6 0.048(5) 0.055(5) 0.019(3) 0.003(3) 0.007(3) 0.001(4)
C7 0.025(4) 0.036(3) 0.031(3) -0.012(3) -0.006(3) 0.016(3)
C8 0.045(7) 0.028(4) 0.084(7) -0.009(3) 0.001(5) 0.011(3)

loop_
_atom_site_label
_atom_site_type_symbol
_atom_site_fract_x
_atom_site_fract_y
_atom_site_fract_z
_atom_site_U_iso_or_equiv
_atom_site_thermal_displace_type
_atom_site_occupancy
_atom_site_calc_flag
_atom_site_refinement_flags
_atom_site_disorder_group
Re1 Re 0.98659(2) 0.11058(2) -0.002871(13) 0.0114(2) Uani 1 d . .
P1 P 1.20525(15) 0.1558(2) 0.08074(11) 0.0149(3) Uani 1 d . .
H1 H 1.2545(69) 0.0858(57) 0.1703(46) 0.034(17) Uiso 1 d . .
P2 P 0.9086(2) 0.11891(12) 0.14948(11) 0.0170(4) Uani 1 d . .
H2 H 0.8124(58) 0.0356(56) 0.1595(41) 0.019(14) Uiso 1 d . .
Cl1 Cl 0.7673(2) 0.17701(14) -0.08417(11) 0.0241(4) Uani 1 d . .
Cl2 Cl 1.04159(15) 0.21425(14) -0.14946(9) 0.0248(4) Uani 1 d . .
C1 C 1.3371(7) 0.1350(6) 0.0116(4) 0.0238(15) Uani 1 d . .
H1A H 1.3352(7) 0.0435(6) -0.0128(4) 0.029 Uiso 1 calc R .
H1B H 1.3190(7) 0.1926(6) -0.0482(4) 0.029 Uiso 1 calc R .
C2 C 1.4726(6) 0.1643(7) 0.0705(5) 0.036(2) Uani 1 d . .
H2A H 1.5359(7) 0.1403(38) 0.0303(13) 0.054 Uiso 1 calc R .
H2B H 1.4894(16) 0.1137(31) 0.1331(16) 0.054 Uiso 1 calc R .
H2C H 1.4801(14) 0.2579(9) 0.0863(27) 0.054 Uiso 1 calc R .
C3 C 1.2252(6) 0.3244(5) 0.1307(4) 0.0211(13) Uani 1 d . .
H3A H 1.1709(6) 0.3347(5) 0.1813(4) 0.025 Uiso 1 calc R .
H3B H 1.3167(6) 0.3365(5) 0.1657(4) 0.025 Uiso 1 calc R .
C4 C 1.1895(7) 0.4329(6) 0.0517(5) 0.035(2) Uani 1 d . .
H4A H 1.1932(46) 0.5180(7) 0.0854(5) 0.052 Uiso 1 calc R .
H4B H 1.1015(17) 0.4179(26) 0.0125(23) 0.052 Uiso 1 calc R .
H4C H 1.2508(26) 0.4320(30) 0.0068(22) 0.052 Uiso 1 calc R .
C5 C 1.0226(7) 0.0878(6) 0.2697(4) 0.0219(14) Uani 1 d . .
H5A H 1.0751(7) 0.0096(6) 0.2621(4) 0.026 Uiso 1 calc R .
H5B H 1.0824(7) 0.1632(6) 0.2851(4) 0.026 Uiso 1 calc R .
C6 C 0.9563(8) 0.0657(7) 0.3595(5) 0.041(2) Uani 1 d . .
H6A H 1.0221(9) 0.0644(52) 0.4221(6) 0.061 Uiso 1 calc R .
H6B H 0.9100(44) -0.0180(26) 0.3511(21) 0.061 Uiso 1 calc R .
H6C H 0.8947(38) 0.1368(30) 0.3620(24) 0.061 Uiso 1 calc R .
C7 C 0.8230(6) 0.2723(6) 0.1703(4) 0.033(2) Uani 1 d . .
H7A H 0.7609(6) 0.2944(6) 0.1072(4) 0.039 Uiso 1 calc R .
H7B H 0.7719(6) 0.2551(6) 0.2222(4) 0.039 Uiso 1 calc R .
C8 C 0.9081(10) 0.3903(6) 0.2025(7) 0.054(2) Uani 1 d . .
H8A H 0.8539(10) 0.4651(16) 0.2123(42) 0.081 Uiso 1 calc R .
H8B H 0.9563(42) 0.4115(34) 0.1504(20) 0.081 Uiso 1 calc R .
H8C H 0.9692(38) 0.3709(20) 0.2656(23) 0.081 Uiso 1 calc R .

loop_
_atom_type_symbol
_atom_type_description
_atom_type_scat_dispersion_real
_atom_type_scat_dispersion_imag
_atom_type_scat_source
C C 0.0033 0.0016 'International Tables Vol C Tables 4.2.6.8 and 6.1.1.4'
H H 0.0000 0.0000 'International Tables Vol C Tables 4.2.6.8 and 6.1.1.4'
P P 0.1023 0.0942 'International Tables Vol C Tables 4.2.6.8 and 6.1.1.4'
Cl Cl 0.1484 0.1585 'International Tables Vol C Tables 4.2.6.8 and 6.1.1.4'
Re Re -1.0185 7.2310 'International Tables Vol C Tables 4.2.6.8 and 6.1.1.4'

loop_
_geom_angle_atom_site_label_1
_geom_angle_atom_site_label_2
_geom_angle_atom_site_label_3
_geom_angle
_geom_angle_site_symmetry_1
_geom_angle_site_symmetry_3
_geom_angle_publ_flag
Re1 Re1 P2 93.94(3) 3_755 . y
Re1 Re1 P1 94.29(4) 3_755 . y
P2 Re1 P1 93.12(6) . . y
Re1 Re1 Cl2 114.24(4) 3_755 . y
P2 Re1 Cl2 151.80(4) . . y
P1 Re1 Cl2 86.17(5) . . y
Re1 Re1 Cl1 112.99(4) 3_755 . y
P2 Re1 Cl1 85.20(6) . . y
P1 Re1 Cl1 152.72(6) . . y
Cl2 Re1 Cl1 82.79(5) . . y
C3 P1 C1 104.8(3) . . n
C3 P1 Re1 112.3(2) . . n
C1 P1 Re1 119.3(2) . . n
C3 P1 H1 99.3(24) . . n
C1 P1 H1 101.6(27) . . n
Re1 P1 H1 117.0(28) . . n
C5 P2 C7 104.9(3) . . n
C5 P2 Re1 119.0(2) . . n
C7 P2 Re1 115.4(2) . . n
C5 P2 H2 99.5(24) . . n
C7 P2 H2 96.7(24) . . n
Re1 P2 H2 117.9(23) . . n
C2 C1 P1 115.8(4) . . n
C2 C1 H1A 108.3(3) . . n
P1 C1 H1A 108.3(2) . . n
C2 C1 H1B 108.3(3) . . n
P1 C1 H1B 108.3(2) . . n
H1A C1 H1B 107.4 . . n
C1 C2 H2A 109.5(3) . . n
C1 C2 H2B 109.5(3) . . n
H2A C2 H2B 109.5 . . n
C1 C2 H2C 109.5(3) . . n
H2A C2 H2C 109.5 . . n
H2B C2 H2C 109.5 . . n
C4 C3 P1 115.0(4) . . n
C4 C3 H3A 108.5(3) . . n
P1 C3 H3A 108.5(2) . . n
C4 C3 H3B 108.5(4) . . n
P1 C3 H3B 108.5(2) . . n
H3A C3 H3B 107.5 . . n
C3 C4 H4A 109.5(3) . . n
C3 C4 H4B 109.5(4) . . n
H4A C4 H4B 109.5 . . n
C3 C4 H4C 109.5(4) . . n
H4A C4 H4C 109.5 . . n
H4B C4 H4C 109.5 . . n
C6 C5 P2 114.0(5) . . n
C6 C5 H5A 108.7(4) . . n
P2 C5 H5A 108.7(2) . . n
C6 C5 H5B 108.7(4) . . n
P2 C5 H5B 108.7(2) . . n
H5A C5 H5B 107.6 . . n
C5 C6 H6A 109.5(4) . . n
C5 C6 H6B 109.5(4) . . n
H6A C6 H6B 109.5 . . n
C5 C6 H6C 109.5(4) . . n
H6A C6 H6C 109.5 . . n
H6B C6 H6C 109.5 . . n
C8 C7 P2 116.0(5) . . n
C8 C7 H7A 108.3(4) . . n
P2 C7 H7A 108.3(2) . . n
C8 C7 H7B 108.3(4) . . n
P2 C7 H7B 108.3(2) . . n
H7A C7 H7B 107.4 . . n
C7 C8 H8A 109.5(4) . . n
C7 C8 H8B 109.5(4) . . n
H8A C8 H8B 109.5 . . n
C7 C8 H8C 109.5(4) . . n
H8A C8 H8C 109.5 . . n
H8B C8 H8C 109.5 . . n

loop_
_geom_bond_atom_site_label_1
_geom_bond_atom_site_label_2
_geom_bond_distance
_geom_bond_site_symmetry_2
_geom_bond_publ_flag
Re1 Re1 2.2533(8) 3_755 y
Re1 P2 2.3642(14) . y
Re1 P1 2.368(2) . y
Re1 Cl2 2.4100(12) . y
Re1 Cl1 2.417(2) . y
P1 C3 1.829(5) . n
P1 C1 1.830(6) . n
P1 H1 1.40(6) . n
P2 C5 1.824(6) . n
P2 C7 1.841(5) . n
P2 H2 1.34(6) . n
C1 C2 1.499(10) . n
C1 H1A 0.98 . n
C1 H1B 0.98 . n
C2 H2A 0.97 . n
C2 H2B 0.97 . n
C2 H2C 0.97 . n
C3 C4 1.519(8) . n
C3 H3A 0.98 . n
C3 H3B 0.98 . n
C4 H4A 0.97 . n
C4 H4B 0.97 . n
C4 H4C 0.97 . n
C5 C6 1.531(8) . n
C5 H5A 0.98 . n
C5 H5B 0.98 . n
C6 H6A 0.97 . n
C6 H6B 0.97 . n
C6 H6C 0.97 . n
C7 C8 1.497(10) . n
C7 H7A 0.98 . n
C7 H7B 0.98 . n
C8 H8A 0.97 . n
C8 H8B 0.97 . n
C8 H8C 0.97 . n

loop_
_geom_torsion_atom_site_label_1
_geom_torsion_atom_site_label_2
_geom_torsion_atom_site_label_3
_geom_torsion_atom_site_label_4
_geom_torsion
_geom_torsion_site_symmetry_1
_geom_torsion_site_symmetry_2
_geom_torsion_site_symmetry_3
_geom_torsion_site_symmetry_4
_geom_torsion_publ_flag
P1 Re1 Re1 Cl1 -0.11(4) . . 3_755 3_755 n
P1 Re1 Re1 Cl2 92.27(6) . . 3_755 3_755 n
P1 Re1 Re1 P2 -86.57(6) . . 3_755 3_755 n
P2 Re1 Re1 Cl1 -93.54(6) . . 3_755 3_755 n
P2 Re1 Re1 Cl2 -1.16(6) . . 3_755 3_755 n
Cl1 Re1 Re1 Cl2 -87.62(6) . . 3_755 3_755 n
Re1 Re1 P1 C1 74.3(2) 3_755 . . . n
Re1 Re1 P1 C3 -162.6(2) 3_755 . . . n
Re1 Re1 P1 H1 -48.8(27) 3_755 . . . n
Re1 Re1 P2 C5 70.7(2) 3_755 . . . n
Re1 Re1 P2 C7 -163.2(2) 3_755 . . . n
Re1 Re1 P2 H2 -49.8(28) 3_755 . . . n
Re1 P1 C1 C2 -179.4(4) . . . . n
Re1 P1 C3 C4 -59.6(5) . . . . n
Re1 P2 C5 C6 -167.2(4) . . . . n
Re1 P2 C7 C8 -75.7(6) . . . . n
